data_2201550
loop_
_publ_author_name
'Mitsunobu Doi'
'Akiko Asano'

_publ_section_title
;
 <i>cis,cis</i>-Ceratospongamide monohydrate
;
_journal_issue 8
_journal_name_full 'Acta Crystallographica Section E'
_journal_page_first o834
_journal_page_last o836
_journal_paper_doi 10.1107/S1600536802011558
_journal_volume 58
_journal_year 2002
_chemical_formula_moiety 'C41 H49 N7 O6 S, (H2 O)'
_chemical_formula_sum 'C41 H51 N7 O7 S'
_chemical_formula_weight 785.95
_chemical_name_common cs2
_chemical_name_systematic
;
 cis,cis-Ceratospongamide monohydrate (from MPD-water solution)
 cyclo(-Ile-Oxz-Phe-Pro-Thz-Phe-Pro-)
;
_space_group_IT_number 4
_symmetry_cell_setting monoclinic
_symmetry_space_group_name_Hall 'P 2yb'
_symmetry_space_group_name_H-M 'P 1 21 1'
_atom_sites_solution_hydrogens geom
_atom_sites_solution_primary direct
_atom_sites_solution_secondary difmap
_cell_angle_alpha 90.00
_cell_angle_beta 113.728(4)
_cell_angle_gamma 90.00
_cell_formula_units_Z 2
_cell_length_a 12.037(3)
_cell_length_b 13.239(3)
_cell_length_c 14.158(3)
_cell_measurement_reflns_used 15361
_cell_measurement_temperature 100(2)
_cell_measurement_theta_max 19.86
_cell_measurement_theta_min 2.19
_cell_volume 2065.5(8)
_computing_cell_refinement SMART
_computing_data_collection 'SMART (Bruker, 1998)'
_computing_data_reduction 'SAINT-Plus (Bruker, 1998)'
_computing_molecular_graphics 'Raster3D (Merritt & Bacon, 1997)'
_computing_publication_material 'PARST (Nardelli, 1995)'
_computing_structure_refinement 'SHELXL-97 (Sheldrick, 1997)'
_computing_structure_solution 'SHELXD (Sheldrick & Gould, 1996)'
_diffrn_ambient_temperature 100(2)
_diffrn_detector_area_resol_mean 8.366
_diffrn_measured_fraction_theta_full 0.933
_diffrn_measured_fraction_theta_max 0.933
_diffrn_measurement_device_type 'Bruker SMART APEX CCD'
_diffrn_measurement_method \w
_diffrn_radiation_monochromator graphite
_diffrn_radiation_source 'MacScience M18XCE rotating-anode'
_diffrn_radiation_type MoK\a
_diffrn_radiation_wavelength 0.71073
_diffrn_reflns_av_R_equivalents 0.0499
_diffrn_reflns_av_sigmaI/netI 0.1165
_diffrn_reflns_limit_h_max 12
_diffrn_reflns_limit_h_min -15
_diffrn_reflns_limit_k_max 16
_diffrn_reflns_limit_k_min -17
_diffrn_reflns_limit_l_max 18
_diffrn_reflns_limit_l_min -18
_diffrn_reflns_number 13044
_diffrn_reflns_theta_full 28.27
_diffrn_reflns_theta_max 28.27
_diffrn_reflns_theta_min 1.57
_diffrn_standards_decay_% 0.13
_diffrn_standards_interval_count 13044
_diffrn_standards_number 52
_exptl_absorpt_coefficient_mu 0.136
_exptl_absorpt_correction_T_max 0.9966
_exptl_absorpt_correction_T_min 0.8140
_exptl_absorpt_correction_type multi-scan
_exptl_absorpt_process_details '(SADABS; Sheldrick, 1996)'
_exptl_crystal_colour colourless
_exptl_crystal_density_diffrn 1.264
_exptl_crystal_density_method 'not measured'
_exptl_crystal_description needle
_exptl_crystal_F_000 836
_exptl_crystal_size_max 0.45
_exptl_crystal_size_mid 0.025
_exptl_crystal_size_min 0.025
_refine_diff_density_max 0.366
_refine_diff_density_min -0.432
_refine_ls_abs_structure_details '(Flack, 1983), 3058 Friedel pairs'
_refine_ls_abs_structure_Flack 0.00(10)
_refine_ls_extinction_method none
_refine_ls_goodness_of_fit_ref 0.995
_refine_ls_hydrogen_treatment mixed
_refine_ls_matrix_type full
_refine_ls_number_parameters 513
_refine_ls_number_reflns 8394
_refine_ls_number_restraints 1
_refine_ls_restrained_S_all 0.995
_refine_ls_R_factor_all 0.1070
_refine_ls_R_factor_gt 0.0564
_refine_ls_shift/su_max 0.003
_refine_ls_shift/su_mean 0.000
_refine_ls_structure_factor_coef Fsqd
_refine_ls_weighting_details 'calc w=1/[\s^2^(Fo^2^)+(0.0509P)^2^+0.3572P] where P=(Fo^2^+2Fc^2^)/3'
_refine_ls_weighting_scheme calc
_refine_ls_wR_factor_gt 0.1159
_refine_ls_wR_factor_ref 0.1410
_reflns_number_gt 5679
_reflns_number_total 8394
_reflns_threshold_expression I>2\s(I)
_cod_data_source_file ob6144.cif
_cod_data_source_block I
_cod_original_sg_symbol_H-M 'P 21'
_cod_database_code 2201550
_cod_database_fobs_code 2201550

loop_
_symmetry_equiv_pos_as_xyz
'x, y, z'
'-x, y+1/2, -z'

loop_
_atom_site_label
_atom_site_fract_x
_atom_site_fract_y
_atom_site_fract_z
_atom_site_U_iso_or_equiv
_atom_site_adp_type
_atom_site_calc_flag
_atom_site_refinement_flags
_atom_site_occupancy
_atom_site_disorder_assembly
_atom_site_disorder_group
_atom_site_type_symbol
N_1 1.3544(3) 1.0192(2) 1.3187(2) 0.0212(7) Uani d . 1 . . N
H1_1 1.3733 0.9676 1.3616 0.025 Uiso calc R 1 . . H
CA_1 1.4163(3) 1.0337(3) 1.2500(2) 0.0193(8) Uani d . 1 . . C
H2_1 1.3967 1.1042 1.2233 0.023 Uiso calc R 1 . . H
CB_1 1.5568(3) 1.0300(3) 1.3077(3) 0.0252(9) Uani d . 1 . . C
H3_1 1.5919 1.0492 1.2572 0.030 Uiso calc R 1 . . H
CG2_1 1.5953(4) 1.1110(4) 1.3923(3) 0.0342(11) Uani d . 1 . . C
H4_1 1.5613 1.1764 1.3619 0.051 Uiso calc R 1 . . H
H5_1 1.6840 1.1155 1.4242 0.051 Uiso calc R 1 . . H
H6_1 1.5651 1.0928 1.4449 0.051 Uiso calc R 1 . . H
CG1_1 1.6101(4) 0.9283(3) 1.3530(3) 0.0302(10) Uani d . 1 . . C
H7_1 1.5642 0.9018 1.3921 0.036 Uiso calc R 1 . . H
H8_1 1.6949 0.9390 1.4029 0.036 Uiso calc R 1 . . H
CD_1 1.6103(4) 0.8483(4) 1.2766(4) 0.0390(11) Uani d . 1 . . C
H9_1 1.6456 0.7858 1.3136 0.058 Uiso calc R 1 . . H
H10_1 1.6585 0.8719 1.2393 0.058 Uiso calc R 1 . . H
H11_1 1.5268 0.8354 1.2274 0.058 Uiso calc R 1 . . H
C3_2 1.3610(3) 0.9668(3) 1.1578(3) 0.0190(8) Uani d . 1 . . C
N_2 1.2805(3) 0.8993(2) 1.1451(2) 0.0206(7) Uani d . 1 . . N
CA_2 1.2467(3) 0.8599(3) 1.0400(3) 0.0189(8) Uani d . 1 . . C
H12_2 1.1595 0.8766 0.9984 0.023 Uiso calc R 1 . . H
CB_2 1.3252(4) 0.9190(3) 0.9947(3) 0.0213(8) Uani d . 1 . . C
H13_2 1.3789 0.8716 0.9773 0.026 Uiso calc R 1 . . H
OG1_2 1.3981(2) 0.9848(2) 1.08080(19) 0.0244(6) Uani d . 1 . . O
CG2_2 1.2533(4) 0.9847(3) 0.9023(3) 0.0301(10) Uani d . 1 . . C
H14_2 1.3092 1.0188 0.8779 0.045 Uiso calc R 1 . . H
H15_2 1.2075 1.0353 0.9223 0.045 Uiso calc R 1 . . H
H16_2 1.1970 0.9424 0.8468 0.045 Uiso calc R 1 . . H
C_2 1.2627(3) 0.7469(3) 1.0350(3) 0.0221(9) Uani d . 1 . . C
O_2 1.2332(3) 0.7045(2) 0.9509(2) 0.0318(7) Uani d . 1 . . O
N_3 1.3107(3) 0.6982(2) 1.1262(2) 0.0208(7) Uani d . 1 . . N
H17_3 1.3320 0.7329 1.1838 0.025 Uiso calc R 1 . . H
CA_3 1.3279(3) 0.5893(3) 1.1310(3) 0.0219(9) Uani d . 1 . . C
H18_3 1.2557 0.5572 1.0757 0.026 Uiso calc R 1 . . H
CB_3 1.4421(3) 0.5594(3) 1.1149(3) 0.0243(9) Uani d . 1 . . C
H19_3 1.4414 0.5934 1.0524 0.029 Uiso calc R 1 . . H
H20_3 1.5147 0.5828 1.1746 0.029 Uiso calc R 1 . . H
CG_3 1.4504(3) 0.4465(3) 1.1033(3) 0.0223(9) Uani d . 1 . . C
CD1_3 1.5339(4) 0.3880(3) 1.1808(3) 0.0283(10) Uani d . 1 . . C
H21_3 1.5870 0.4193 1.2430 0.034 Uiso calc R 1 . . H
CE1_3 1.5408(4) 0.2845(3) 1.1686(3) 0.0349(11) Uani d . 1 . . C
H22_3 1.5989 0.2458 1.2223 0.042 Uiso calc R 1 . . H
CZ_3 1.4646(4) 0.2379(4) 1.0800(4) 0.0372(11) Uani d . 1 . . C
H23_3 1.4709 0.1672 1.0719 0.045 Uiso calc R 1 . . H
CE2_3 1.3772(4) 0.2944(4) 1.0012(4) 0.0381(11) Uani d . 1 . . C
H24_3 1.3221 0.2621 0.9405 0.046 Uiso calc R 1 . . H
CD2_3 1.3722(4) 0.3976(3) 1.0130(3) 0.0314(10) Uani d . 1 . . C
H25_3 1.3146 0.4363 0.9590 0.038 Uiso calc R 1 . . H
C_3 1.3350(3) 0.5544(3) 1.2353(3) 0.0222(8) Uani d . 1 . . C
O_3 1.4137(2) 0.5903(2) 1.31432(19) 0.0281(7) Uani d . 1 . . O
N_4 1.2556(3) 0.4842(2) 1.2384(2) 0.0201(7) Uani d . 1 . . N
CA_4 1.1467(3) 0.4499(3) 1.1495(3) 0.0205(8) Uani d . 1 . . C
H26_4 1.1702 0.4141 1.0981 0.025 Uiso calc R 1 . . H
CB_4 1.0886(4) 0.3759(3) 1.2002(3) 0.0263(9) Uani d . 1 . . C
H27_4 0.9994 0.3733 1.1615 0.032 Uiso calc R 1 . . H
H28_4 1.1221 0.3070 1.2038 0.032 Uiso calc R 1 . . H
CG_4 1.1223(4) 0.4198(3) 1.3085(3) 0.0291(10) Uani d . 1 . . C
H29_4 1.0692 0.4773 1.3071 0.035 Uiso calc R 1 . . H
H30_4 1.1172 0.3678 1.3569 0.035 Uiso calc R 1 . . H
CD_4 1.2525(4) 0.4540(4) 1.3377(3) 0.0314(10) Uani d . 1 . . C
H31_4 1.2728 0.5117 1.3863 0.038 Uiso calc R 1 . . H
H32_4 1.3101 0.3982 1.3699 0.038 Uiso calc R 1 . . H
C3_5 1.0659(3) 0.5395(3) 1.1000(3) 0.0180(8) Uani d . 1 . . C
N_5 1.0649(3) 0.6206(2) 1.1513(2) 0.0200(7) Uani d . 1 . . N
CA_5 0.9871(3) 0.6926(3) 1.0881(3) 0.0193(8) Uani d . 1 . . C
CB_5 0.9285(3) 0.6641(3) 0.9874(3) 0.0208(8) Uani d . 1 . . C
H33_5 0.8709 0.7043 0.9348 0.025 Uiso calc R 1 . . H
SG_5 0.97326(9) 0.54599(7) 0.96903(7) 0.0211(2) Uani d . 1 . . S
C_5 0.9775(3) 0.7929(3) 1.1296(3) 0.0196(8) Uani d . 1 . . C
O_5 0.9156(2) 0.8611(2) 1.07613(19) 0.0256(6) Uani d . 1 . . O
N_6 1.0440(3) 0.8014(2) 1.2318(2) 0.0209(7) Uani d . 1 . . N
H34_6 1.0845 0.7484 1.2661 0.025 Uiso calc R 1 . . H
CA_6 1.0509(3) 0.8945(3) 1.2868(3) 0.0197(8) Uani d . 1 . . C
H35_6 1.0633 0.9530 1.2473 0.024 Uiso calc R 1 . . H
CB_6 0.9316(4) 0.9087(3) 1.3048(3) 0.0246(9) Uani d . 1 . . C
H36_6 0.8609 0.8937 1.2397 0.029 Uiso calc R 1 . . H
H37_6 0.9312 0.8597 1.3574 0.029 Uiso calc R 1 . . H
CG_6 0.9184(3) 1.0132(3) 1.3395(3) 0.0237(9) Uani d . 1 . . C
CD1_6 0.9493(3) 1.0364(3) 1.4424(3) 0.0262(9) Uani d . 1 . . C
H38_6 0.9740 0.9838 1.4923 0.031 Uiso calc R 1 . . H
CE1_6 0.9449(4) 1.1347(3) 1.4739(3) 0.0309(10) Uani d . 1 . . C
H39_6 0.9659 1.1490 1.5448 0.037 Uiso calc R 1 . . H
CZ_6 0.9098(4) 1.2120(4) 1.4024(3) 0.0331(10) Uani d . 1 . . C
H40_6 0.9079 1.2796 1.4240 0.040 Uiso calc R 1 . . H
CE2_6 0.8775(4) 1.1904(3) 1.2987(3) 0.0302(10) Uani d . 1 . . C
H41_6 0.8532 1.2433 1.2492 0.036 Uiso calc R 1 . . H
CD2_6 0.8808(4) 1.0913(3) 1.2676(3) 0.0276(10) Uani d . 1 . . C
H42_6 0.8571 1.0767 1.1964 0.033 Uiso calc R 1 . . H
C_6 1.1589(3) 0.8842(3) 1.3914(3) 0.0197(8) Uani d . 1 . . C
O_6 1.1813(2) 0.8006(2) 1.43262(19) 0.0244(6) Uani d . 1 . . O
N_7 1.2239(3) 0.9667(2) 1.4356(2) 0.0197(7) Uani d . 1 . . N
CA_7 1.2105(3) 1.0695(3) 1.3926(3) 0.0220(9) Uani d . 1 . . C
H43_7 1.1226 1.0881 1.3598 0.026 Uiso calc R 1 . . H
CB_7 1.2765(4) 1.1365(3) 1.4889(3) 0.0294(10) Uani d . 1 . . C
H44_7 1.3564 1.1588 1.4919 0.035 Uiso calc R 1 . . H
H45_7 1.2274 1.1969 1.4875 0.035 Uiso calc R 1 . . H
CG_7 1.2920(4) 1.0699(3) 1.5804(3) 0.0287(10) Uani d . 1 . . C
H46_7 1.2190 1.0723 1.5961 0.034 Uiso calc R 1 . . H
H47_7 1.3635 1.0908 1.6424 0.034 Uiso calc R 1 . . H
CD_7 1.3099(4) 0.9650(3) 1.5450(3) 0.0272(10) Uani d . 1 . . C
H48_7 1.3944 0.9548 1.5521 0.033 Uiso calc R 1 . . H
H49_7 1.2886 0.9116 1.5839 0.033 Uiso calc R 1 . . H
C_7 1.2682(3) 1.0849(3) 1.3165(3) 0.0222(9) Uani d . 1 . . C
O_7 1.2399(3) 1.1594(2) 1.2606(2) 0.0333(7) Uani d . 1 . . O
O_8 1.4041(3) 0.7863(3) 1.4053(3) 0.0465(9) Uani d . 1 . . O
H50_8 1.432(6) 0.716(5) 1.381(5) 0.10(2) Uiso d . 1 . . H
H51_8 1.317(8) 0.785(7) 1.421(6) 0.16(3) Uiso d . 1 . . H

loop_
_atom_site_aniso_label
_atom_site_aniso_U_11
_atom_site_aniso_U_22
_atom_site_aniso_U_33
_atom_site_aniso_U_12
_atom_site_aniso_U_13
_atom_site_aniso_U_23
N_1 0.0217(17) 0.0230(19) 0.0155(16) 0.0004(13) 0.0039(13) -0.0002(13)
CA_1 0.0217(19) 0.019(2) 0.0149(17) 0.0017(16) 0.0054(15) 0.0008(16)
CB_1 0.020(2) 0.034(3) 0.0179(18) -0.0028(18) 0.0033(16) -0.0011(18)
CG2_1 0.030(2) 0.045(3) 0.023(2) -0.012(2) 0.0057(19) -0.002(2)
CG1_1 0.022(2) 0.035(2) 0.030(2) 0.0009(19) 0.0064(19) 0.0080(19)
CD_1 0.029(2) 0.034(3) 0.045(3) 0.007(2) 0.006(2) 0.005(2)
C3_2 0.0159(19) 0.024(2) 0.0138(18) 0.0053(16) 0.0021(15) 0.0043(16)
N_2 0.0199(17) 0.0223(18) 0.0161(15) 0.0026(14) 0.0038(13) 0.0014(13)
CA_2 0.0152(19) 0.021(2) 0.0161(19) 0.0049(16) 0.0022(15) 0.0024(16)
CB_2 0.022(2) 0.022(2) 0.0158(18) 0.0020(16) 0.0029(16) -0.0017(16)
OG1_2 0.0290(15) 0.0261(15) 0.0196(14) -0.0061(12) 0.0114(12) -0.0033(12)
CG2_2 0.026(2) 0.043(3) 0.018(2) 0.0064(19) 0.0045(17) 0.0059(19)
C_2 0.0135(19) 0.030(2) 0.018(2) -0.0022(17) 0.0008(16) -0.0022(17)
O_2 0.0417(18) 0.0282(16) 0.0188(15) -0.0028(14) 0.0054(13) -0.0032(13)
N_3 0.0203(17) 0.0234(18) 0.0155(16) 0.0021(14) 0.0039(14) -0.0013(13)
CA_3 0.0168(19) 0.027(2) 0.0168(19) -0.0018(16) 0.0011(16) -0.0010(16)
CB_3 0.0207(19) 0.026(2) 0.0253(19) -0.0033(18) 0.0084(16) -0.0021(18)
CG_3 0.022(2) 0.026(2) 0.022(2) -0.0008(17) 0.0120(17) -0.0012(17)
CD1_3 0.032(2) 0.031(3) 0.020(2) 0.0044(19) 0.0079(18) 0.0014(18)
CE1_3 0.044(3) 0.033(3) 0.035(2) 0.009(2) 0.023(2) 0.010(2)
CZ_3 0.044(3) 0.026(2) 0.054(3) -0.001(2) 0.033(3) 0.000(2)
CE2_3 0.026(3) 0.036(3) 0.052(3) -0.012(2) 0.015(2) -0.018(2)
CD2_3 0.023(2) 0.036(3) 0.029(2) -0.0001(19) 0.0034(18) -0.005(2)
C_3 0.0212(19) 0.023(2) 0.0209(19) 0.0024(18) 0.0068(16) -0.0010(17)
O_3 0.0218(15) 0.0351(17) 0.0185(14) -0.0049(12) -0.0013(12) -0.0053(12)
N_4 0.0188(16) 0.0221(17) 0.0128(15) 0.0003(13) -0.0006(13) 0.0018(13)
CA_4 0.0163(19) 0.020(2) 0.0193(19) -0.0005(15) 0.0007(15) -0.0033(16)
CB_4 0.025(2) 0.024(2) 0.024(2) -0.0013(17) 0.0039(17) 0.0014(17)
CG_4 0.031(2) 0.030(2) 0.023(2) -0.0053(19) 0.0066(18) 0.0010(18)
CD_4 0.028(2) 0.044(3) 0.017(2) -0.005(2) 0.0051(17) 0.0038(19)
C3_5 0.0155(17) 0.018(2) 0.0162(17) -0.0012(16) 0.0023(14) 0.0017(17)
N_5 0.0179(16) 0.0182(17) 0.0170(16) -0.0009(13) -0.0002(13) -0.0001(13)
CA_5 0.0170(19) 0.018(2) 0.0180(19) -0.0033(16) 0.0024(15) -0.0014(16)
CB_5 0.0185(19) 0.022(2) 0.0162(19) -0.0027(16) 0.0010(15) 0.0029(16)
SG_5 0.0210(5) 0.0212(5) 0.0138(4) -0.0015(4) -0.0005(4) -0.0011(4)
C_5 0.0158(19) 0.021(2) 0.0187(18) -0.0020(16) 0.0030(16) 0.0018(16)
O_5 0.0247(15) 0.0214(15) 0.0189(14) 0.0031(12) -0.0034(12) 0.0039(12)
N_6 0.0228(18) 0.0195(17) 0.0115(15) 0.0023(14) -0.0025(13) 0.0004(13)
CA_6 0.0139(19) 0.023(2) 0.0158(18) -0.0011(16) -0.0005(15) -0.0017(16)
CB_6 0.020(2) 0.026(2) 0.024(2) -0.0023(17) 0.0045(17) -0.0005(17)
CG_6 0.0095(18) 0.032(2) 0.026(2) 0.0017(16) 0.0043(16) -0.0019(17)
CD1_6 0.022(2) 0.036(3) 0.0198(19) 0.0048(19) 0.0076(16) 0.0020(19)
CE1_6 0.025(2) 0.047(3) 0.021(2) 0.006(2) 0.0097(18) -0.003(2)
CZ_6 0.031(2) 0.035(3) 0.034(2) 0.004(2) 0.014(2) -0.009(2)
CE2_6 0.027(2) 0.033(3) 0.028(2) 0.0097(19) 0.0083(19) 0.0023(19)
CD2_6 0.018(2) 0.037(3) 0.022(2) 0.0025(18) 0.0025(17) -0.0023(19)
C_6 0.0151(19) 0.027(2) 0.0156(18) 0.0032(16) 0.0045(15) 0.0027(17)
O_6 0.0244(15) 0.0259(16) 0.0169(13) 0.0010(12) 0.0020(12) 0.0036(12)
N_7 0.0163(16) 0.0226(18) 0.0126(15) -0.0001(13) -0.0023(13) 0.0001(13)
CA_7 0.0159(18) 0.026(2) 0.0183(19) 0.0008(16) 0.0009(15) 0.0009(16)
CB_7 0.024(2) 0.035(3) 0.022(2) -0.0008(19) 0.0016(17) -0.0066(18)
CG_7 0.022(2) 0.042(3) 0.0151(19) -0.0034(19) -0.0005(16) -0.0048(18)
CD_7 0.025(2) 0.035(3) 0.0137(19) -0.0042(19) -0.0002(16) -0.0016(17)
C_7 0.019(2) 0.023(2) 0.0178(19) 0.0048(17) 0.0006(16) -0.0007(17)
O_7 0.0339(17) 0.0353(18) 0.0318(16) 0.0124(14) 0.0142(14) 0.0137(14)
O_8 0.044(2) 0.042(2) 0.055(2) 0.0048(17) 0.0214(18) 0.0074(17)

loop_
_atom_type_symbol
_atom_type_description
_atom_type_scat_dispersion_real
_atom_type_scat_dispersion_imag
_atom_type_scat_source
C C 0.0033 0.0016 'International Tables Vol C Tables 4.2.6.8 and 6.1.1.4'
H H 0.0000 0.0000 'International Tables Vol C Tables 4.2.6.8 and 6.1.1.4'
N N 0.0061 0.0033 'International Tables Vol C Tables 4.2.6.8 and 6.1.1.4'
O O 0.0106 0.0060 'International Tables Vol C Tables 4.2.6.8 and 6.1.1.4'
S S 0.1246 0.1234 'International Tables Vol C Tables 4.2.6.8 and 6.1.1.4'

loop_
_geom_angle_atom_site_label_1
_geom_angle_atom_site_label_2
_geom_angle_atom_site_label_3
_geom_angle
C_7 N_1 CA_1 119.7(3)
N_1 CA_1 C3_2 109.7(3)
N_1 CA_1 CB_1 112.7(3)
C3_2 CA_1 CB_1 116.7(3)
CG1_1 CB_1 CG2_1 110.3(3)
CG1_1 CB_1 CA_1 115.8(3)
CG2_1 CB_1 CA_1 108.2(3)
CB_1 CG1_1 CD_1 116.1(3)
N_2 C3_2 OG1_2 119.1(3)
N_2 C3_2 CA_1 125.8(3)
OG1_2 C3_2 CA_1 115.1(3)
C3_2 N_2 CA_2 106.0(3)
N_2 CA_2 C_2 114.1(3)
N_2 CA_2 CB_2 105.8(3)
C_2 CA_2 CB_2 111.7(3)
OG1_2 CB_2 CG2_2 108.6(3)
OG1_2 CB_2 CA_2 102.5(3)
CG2_2 CB_2 CA_2 114.5(3)
C3_2 OG1_2 CB_2 106.5(3)
O_2 C_2 N_3 123.6(4)
O_2 C_2 CA_2 120.1(3)
N_3 C_2 CA_2 116.2(3)
C_2 N_3 CA_3 121.1(3)
N_3 CA_3 C_3 107.4(3)
N_3 CA_3 CB_3 111.6(3)
C_3 CA_3 CB_3 111.3(3)
CG_3 CB_3 CA_3 112.0(3)
CD1_3 CG_3 CD2_3 118.0(4)
CD1_3 CG_3 CB_3 121.6(4)
CD2_3 CG_3 CB_3 120.4(4)
CE1_3 CD1_3 CG_3 120.9(4)
CZ_3 CE1_3 CD1_3 120.5(4)
CE1_3 CZ_3 CE2_3 120.1(5)
CD2_3 CE2_3 CZ_3 119.1(4)
CE2_3 CD2_3 CG_3 121.4(4)
O_3 C_3 N_4 122.2(3)
O_3 C_3 CA_3 119.2(3)
N_4 C_3 CA_3 118.6(3)
C_3 N_4 CA_4 125.7(3)
C_3 N_4 CD_4 120.5(3)
CA_4 N_4 CD_4 112.0(3)
N_4 CA_4 C3_5 109.8(3)
N_4 CA_4 CB_4 102.3(3)
C3_5 CA_4 CB_4 112.7(3)
CG_4 CB_4 CA_4 103.7(3)
CD_4 CG_4 CB_4 102.4(3)
N_4 CD_4 CG_4 103.9(3)
N_5 C3_5 CA_4 122.5(3)
N_5 C3_5 SG_5 114.2(3)
CA_4 C3_5 SG_5 123.3(3)
C3_5 N_5 CA_5 111.3(3)
CB_5 CA_5 N_5 114.7(3)
CB_5 CA_5 C_5 125.1(3)
N_5 CA_5 C_5 120.2(3)
CA_5 CB_5 SG_5 110.5(3)
CB_5 SG_5 C3_5 89.39(18)
O_5 C_5 N_6 123.7(4)
O_5 C_5 CA_5 123.0(3)
N_6 C_5 CA_5 113.3(3)
C_5 N_6 CA_6 122.1(3)
N_6 CA_6 C_6 106.7(3)
N_6 CA_6 CB_6 109.4(3)
C_6 CA_6 CB_6 109.2(3)
CG_6 CB_6 CA_6 113.0(3)
CD1_6 CG_6 CD2_6 118.3(4)
CD1_6 CG_6 CB_6 122.1(4)
CD2_6 CG_6 CB_6 119.5(3)
CE1_6 CD1_6 CG_6 121.3(4)
CZ_6 CE1_6 CD1_6 120.0(4)
CE1_6 CZ_6 CE2_6 119.7(4)
CD2_6 CE2_6 CZ_6 119.9(4)
CE2_6 CD2_6 CG_6 120.8(4)
O_6 C_6 N_7 122.4(3)
O_6 C_6 CA_6 118.5(3)
N_7 C_6 CA_6 119.1(3)
C_6 N_7 CA_7 127.8(3)
C_6 N_7 CD_7 120.4(3)
CA_7 N_7 CD_7 111.3(3)
N_7 CA_7 C_7 114.5(3)
N_7 CA_7 CB_7 103.5(3)
C_7 CA_7 CB_7 109.2(3)
CG_7 CB_7 CA_7 105.2(3)
CB_7 CG_7 CD_7 103.6(3)
N_7 CD_7 CG_7 101.5(3)
O_7 C_7 N_1 123.2(4)
O_7 C_7 CA_7 118.8(3)
N_1 C_7 CA_7 117.8(3)

loop_
_geom_bond_atom_site_label_1
_geom_bond_atom_site_label_2
_geom_bond_site_symmetry_2
_geom_bond_distance
_geom_bond_publ_flag
N_1 C_7 . 1.344(5) ?
N_1 CA_1 . 1.457(5) ?
CA_1 C3_2 . 1.494(5) ?
CA_1 CB_1 . 1.555(5) ?
CB_1 CG1_1 . 1.518(6) ?
CB_1 CG2_1 . 1.534(6) ?
CG1_1 CD_1 . 1.515(6) ?
C3_2 N_2 . 1.276(5) ?
C3_2 OG1_2 . 1.355(4) ?
N_2 CA_2 . 1.472(5) ?
CA_2 C_2 . 1.514(5) ?
CA_2 CB_2 . 1.550(5) ?
CB_2 OG1_2 . 1.467(4) ?
CB_2 CG2_2 . 1.519(5) ?
C_2 O_2 . 1.232(4) ?
C_2 N_3 . 1.347(5) ?
N_3 CA_3 . 1.454(5) ?
CA_3 C_3 . 1.517(5) ?
CA_3 CB_3 . 1.533(5) ?
CB_3 CG_3 . 1.511(6) ?
CG_3 CD1_3 . 1.388(5) ?
CG_3 CD2_3 . 1.403(5) ?
CD1_3 CE1_3 . 1.388(6) ?
CE1_3 CZ_3 . 1.367(6) ?
CZ_3 CE2_3 . 1.402(7) ?
CE2_3 CD2_3 . 1.381(6) ?
C_3 O_3 . 1.233(4) ?
C_3 N_4 . 1.346(5) ?
N_4 CA_4 . 1.476(4) ?
N_4 CD_4 . 1.477(5) ?
CA_4 C3_5 . 1.516(5) ?
CA_4 CB_4 . 1.539(5) ?
CB_4 CG_4 . 1.534(5) ?
CG_4 CD_4 . 1.520(6) ?
C3_5 N_5 . 1.299(5) ?
C3_5 SG_5 . 1.739(3) ?
N_5 CA_5 . 1.382(5) ?
CA_5 CB_5 . 1.365(5) ?
CA_5 C_5 . 1.476(5) ?
CB_5 SG_5 . 1.707(4) ?
C_5 O_5 . 1.221(4) ?
C_5 N_6 . 1.347(4) ?
N_6 CA_6 . 1.442(5) ?
CA_6 C_6 . 1.534(5) ?
CA_6 CB_6 . 1.568(5) ?
CB_6 CG_6 . 1.497(6) ?
CG_6 CD1_6 . 1.385(5) ?
CG_6 CD2_6 . 1.393(5) ?
CD1_6 CE1_6 . 1.383(6) ?
CE1_6 CZ_6 . 1.381(6) ?
CZ_6 CE2_6 . 1.388(6) ?
CE2_6 CD2_6 . 1.389(6) ?
C_6 O_6 . 1.229(4) ?
C_6 N_7 . 1.344(5) ?
N_7 CA_7 . 1.472(5) ?
N_7 CD_7 . 1.476(4) ?
CA_7 C_7 . 1.513(5) ?
CA_7 CB_7 . 1.551(5) ?
CB_7 CG_7 . 1.515(6) ?
CG_7 CD_7 . 1.521(6) ?
C_7 O_7 . 1.224(4) ?

loop_
_geom_hbond_atom_site_label_D
_geom_hbond_atom_site_label_H
_geom_hbond_atom_site_label_A
_geom_hbond_distance_DH
_geom_hbond_distance_HA
_geom_hbond_distance_DA
_geom_hbond_angle_DHA
_geom_hbond_publ_flag
O_8 H50_8 O_3 1.09(7) 1.88(7) 2.920(5) 158(5) no
O_8 H51_8 O_6 1.16(11) 1.72(11) 2.866(5) 171(8) no

loop_
_geom_torsion_atom_site_label_1
_geom_torsion_atom_site_label_2
_geom_torsion_atom_site_label_3
_geom_torsion_atom_site_label_4
_geom_torsion
_geom_torsion_publ_flag
C_7 N_1 Ca_1 Cb_1 129.3(4) no
C_7 N_1 Ca_1 C3_2 -99.0(4) no
Ca_1 N_1 C_7 Ca_7 -177.2(3) no
Ca_1 N_1 C_7 O_7 -1.9(6) no
N_1 Ca_1 Cb_1 Cg2_1 -57.2(4) no
N_1 Ca_1 Cb_1 Cg1_1 67.0(4) no
C3_2 Ca_1 Cb_1 Cg2_1 174.5(3) no
C3_2 Ca_1 Cb_1 Cg1_1 -61.2(5) no
N_1 Ca_1 C3_2 N_2 -6.8(5) no
N_1 Ca_1 C3_2 Og1_2 170.2(3) no
Cb_1 Ca_1 C3_2 N_2 122.8(4) no
Cb_1 Ca_1 C3_2 Og1_2 -60.2(4) no
Ca_1 Cb_1 Cg1_1 Cd_1 73.4(5) no
Cg2_1 Cb_1 Cg1_1 Cd_1 -163.4(4) no
Ca_1 C3_2 N_2 Ca_2 175.1(4) no
Og1_2 C3_2 N_2 Ca_2 -1.8(5) no
Ca_1 C3_2 Og1_2 Cb_2 -174.5(3) no
N_2 C3_2 Og1_2 Cb_2 2.7(5) no
C3_2 N_2 Ca_2 Cb_2 0.1(4) no
C3_2 N_2 Ca_2 C_2 123.3(4) no
N_2 Ca_2 Cb_2 Og1_2 1.3(4) no
N_2 Ca_2 Cb_2 Cg2_2 -116.1(4) no
C_2 Ca_2 Cb_2 Og1_2 -123.5(3) no
C_2 Ca_2 Cb_2 Cg2_2 119.2(4) no
N_2 Ca_2 C_2 O_2 177.3(4) no
N_2 Ca_2 C_2 N_3 -3.1(5) no
Cb_2 Ca_2 C_2 O_2 -62.7(5) no
Cb_2 Ca_2 C_2 N_3 116.9(4) no
Ca_2 Cb_2 Og1_2 C3_2 -2.1(4) no
Cg2_2 Cb_2 Og1_2 C3_2 119.3(4) no
Ca_2 C_2 N_3 Ca_3 178.6(3) no
O_2 C_2 N_3 Ca_3 -1.8(6) no
C_2 N_3 Ca_3 Cb_3 79.5(4) no
C_2 N_3 Ca_3 C_3 -158.2(3) no
N_3 Ca_3 Cb_3 Cg_3 -171.2(3) no
C_3 Ca_3 Cb_3 Cg_3 68.8(4) no
N_3 Ca_3 C_3 O_3 -57.9(5) no
N_3 Ca_3 C_3 N_4 122.8(4) no
Cb_3 Ca_3 C_3 O_3 64.5(5) no
Cb_3 Ca_3 C_3 N_4 -114.8(4) no
Ca_3 Cb_3 Cg_3 Cd1_3 -107.5(4) no
Ca_3 Cb_3 Cg_3 Cd2_3 72.0(5) no
Cb_3 Cg_3 Cd1_3 Ce1_3 -179.6(4) no
Cd2_3 Cg_3 Cd1_3 Ce1_3 0.9(6) no
Cb_3 Cg_3 Cd2_3 Ce2_3 -179.2(4) no
Cd1_3 Cg_3 Cd2_3 Ce2_3 0.3(6) no
Cg_3 Cd1_3 Ce1_3 Cz_3 -0.5(7) no
Cd1_3 Ce1_3 Cz_3 Ce2_3 -1.1(7) no
Ce1_3 Cz_3 Ce2_3 Cd2_3 2.2(8) no
Cz_3 Ce2_3 Cd2_3 Cg_3 -1.8(7) no
Ca_3 C_3 N_4 Ca_4 -11.6(6) no
Ca_3 C_3 N_4 Cd_4 -175.0(4) no
O_3 C_3 N_4 Ca_4 169.1(4) no
O_3 C_3 N_4 Cd_4 5.7(6) no
C_3 N_4 Ca_4 Cb_4 -176.5(4) no
C_3 N_4 Ca_4 C3_5 -56.7(5) no
Cd_4 N_4 Ca_4 Cb_4 -12.0(4) no
Cd_4 N_4 Ca_4 C3_5 107.9(4) no
C_3 N_4 Cd_4 Cg_4 152.6(4) no
Ca_4 N_4 Cd_4 Cg_4 -12.8(4) no
N_4 Ca_4 Cb_4 Cg_4 31.9(4) no
C3_5 Ca_4 Cb_4 Cg_4 -85.9(4) no
N_4 Ca_4 C3_5 N_5 -27.0(5) no
N_4 Ca_4 C3_5 Sg_5 149.3(3) no
Cb_4 Ca_4 C3_5 N_5 86.3(5) no
Cb_4 Ca_4 C3_5 Sg_5 -97.4(4) no
Ca_4 Cb_4 Cg_4 Cd_4 -40.1(4) no
Cb_4 Cg_4 Cd_4 N_4 32.2(4) no
Ca_4 C3_5 N_5 Ca_5 177.8(4) no
Sg_5 C3_5 N_5 Ca_5 1.2(4) no
Ca_4 C3_5 Sg_5 Cb_5 -178.3(4) no
N_5 C3_5 Sg_5 Cb_5 -1.7(3) no
C3_5 N_5 Ca_5 Cb_5 0.2(5) no
C3_5 N_5 Ca_5 C_5 -176.5(4) no
N_5 Ca_5 Cb_5 Sg_5 -1.5(5) no
C_5 Ca_5 Cb_5 Sg_5 175.0(3) no
N_5 Ca_5 C_5 O_5 175.8(4) no
N_5 Ca_5 C_5 N_6 -4.0(5) no
Cb_5 Ca_5 C_5 O_5 -0.6(6) no
Cb_5 Ca_5 C_5 N_6 179.6(4) no
Ca_5 Cb_5 Sg_5 C3_5 1.8(3) no
Ca_5 C_5 N_6 Ca_6 177.6(3) no
O_5 C_5 N_6 Ca_6 -2.2(6) no
C_5 N_6 Ca_6 Cb_6 77.0(4) no
C_5 N_6 Ca_6 C_6 -164.9(3) no
N_6 Ca_6 Cb_6 Cg_6 -166.9(3) no
C_6 Ca_6 Cb_6 Cg_6 76.6(4) no
N_6 Ca_6 C_6 O_6 -34.2(5) no
N_6 Ca_6 C_6 N_7 147.1(3) no
Cb_6 Ca_6 C_6 O_6 84.0(4) no
Cb_6 Ca_6 C_6 N_7 -94.6(4) no
Ca_6 Cb_6 Cg_6 Cd1_6 -98.5(5) no
Ca_6 Cb_6 Cg_6 Cd2_6 77.6(5) no
Cb_6 Cg_6 Cd1_6 Ce1_6 175.2(4) no
Cd2_6 Cg_6 Cd1_6 Ce1_6 -0.9(6) no
Cb_6 Cg_6 Cd2_6 Ce2_6 -174.6(4) no
Cd1_6 Cg_6 Cd2_6 Ce2_6 1.7(6) no
Cg_6 Cd1_6 Ce1_6 Cz_6 -0.3(7) no
Cd1_6 Ce1_6 Cz_6 Ce2_6 0.8(7) no
Ce1_6 Cz_6 Ce2_6 Cd2_6 -0.1(7) no
Cz_6 Ce2_6 Cd2_6 Cg_6 -1.2(7) no
Ca_6 C_6 N_7 Ca_7 -4.6(6) no
Ca_6 C_6 N_7 Cd_7 166.3(3) no
O_6 C_6 N_7 Ca_7 176.8(4) no
O_6 C_6 N_7 Cd_7 -12.3(6) no
C_6 N_7 Ca_7 Cb_7 161.4(4) no
C_6 N_7 Ca_7 C_7 -79.8(5) no
Cd_7 N_7 Ca_7 Cb_7 -10.2(4) no
Cd_7 N_7 Ca_7 C_7 108.6(4) no
C_6 N_7 Cd_7 Cg_7 -141.6(4) no
Ca_7 N_7 Cd_7 Cg_7 30.7(4) no
N_7 Ca_7 Cb_7 Cg_7 -14.8(4) no
C_7 Ca_7 Cb_7 Cg_7 -137.1(4) no
N_7 Ca_7 C_7 N_1 -20.1(5) no
N_7 Ca_7 C_7 O_7 164.3(4) no
Cb_7 Ca_7 C_7 N_1 95.4(4) no
Cb_7 Ca_7 C_7 O_7 -80.2(5) no
Ca_7 Cb_7 Cg_7 Cd_7 33.4(4) no
Cb_7 Cg_7 Cd_7 N_7 -38.5(4) no

loop_
_cod_related_entry_id
_cod_related_entry_database
_cod_related_entry_code
1 ChemSpider 30654678
